data_2243155
loop_
_publ_author_name
'Dadou, Said'
'Kansiz, Sevgi'
'Daoui, Said'
'El Kalai, Fouad'
'Baydere, Cemile'
'Saddik, Rafik'
'Karrouchi, Khalid'
'Dege, Necmi'
'Benchat, Noureddine'

_publ_section_title
;
 Crystal structures and Hirshfeld surface analyses of
 4-benzyl-6-phenyl-4,5-dihydropyridazin-3(2<i>H</i>)-one and methyl
 2-[5-(2,6-dichlorobenzyl)-6-oxo-3-phenyl-1,4,5,6-tetrahydropyridazin-1-yl]acetate
;
_journal_coeditor_code WM5515
_journal_issue 11
_journal_name_full 'Acta Crystallographica Section E'
_journal_page_first 1679
_journal_page_last 1684
_journal_paper_doi 10.1107/S2056989019013707
_journal_volume 75
_journal_year 2019
_chemical_formula_iupac 'C20 H16 Cl2 N2 O3'
_chemical_formula_moiety 'C20 H16 Cl2 N2 O3'
_chemical_formula_sum 'C20 H16 Cl2 N2 O3'
_chemical_formula_weight 403.25
_chemical_name_systematic 'Methyl 2-[5-(2,6-dichlorobenzyl)-6-oxo-3-phenyl-1,4,5,6-tetrahydro-pyridazin-1-yl]acetate'
_space_group_crystal_system monoclinic
_space_group_IT_number 14
_space_group_name_Hall '-P 2ybc'
_space_group_name_H-M_alt 'P 1 21/c 1'
_symmetry_space_group_name_Hall '-P 2ybc'
_symmetry_space_group_name_H-M 'P 1 21/c 1'
_atom_sites_solution_hydrogens geom
_audit_creation_method SHELXL-2017/1
_cell_angle_alpha 90
_cell_angle_beta 92.801(9)
_cell_angle_gamma 90
_cell_formula_units_Z 4
_cell_length_a 11.2730(13)
_cell_length_b 12.3808(9)
_cell_length_c 14.1405(15)
_cell_measurement_reflns_used 14081
_cell_measurement_temperature 296(2)
_cell_measurement_theta_max 30.54
_cell_measurement_theta_min 1.64
_cell_volume 1971.2(3)
_computing_cell_refinement
;
X-AREA (Stoe & Cie, 2002)
;
_computing_data_collection
;
X-AREA (Stoe & Cie, 2002)
;
_computing_data_reduction
;
X-RED (Stoe & Cie, 2002)
;
_computing_molecular_graphics
;
PLATON (Spek, 2009)
;
_computing_publication_material
;
WinGX (Farrugia, 2012)
;
_computing_structure_refinement
;
SHELXL2017 (Sheldrick, 2015b)
;
_computing_structure_solution
;
SHELXT2017 (Sheldrick, 2015a)
;
_diffrn_ambient_temperature 296(2)
_diffrn_detector_area_resol_mean 6.67
_diffrn_measured_fraction_theta_full 0.999
_diffrn_measured_fraction_theta_max 0.991
_diffrn_measurement_device_type 'STOE IPDS 2'
_diffrn_measurement_method 'rotation method'
_diffrn_radiation_type MoK\a
_diffrn_radiation_wavelength 0.71073
_diffrn_reflns_av_R_equivalents 0.0946
_diffrn_reflns_av_unetI/netI 0.1022
_diffrn_reflns_limit_h_max 16
_diffrn_reflns_limit_h_min -14
_diffrn_reflns_limit_k_max 17
_diffrn_reflns_limit_k_min -17
_diffrn_reflns_limit_l_max 20
_diffrn_reflns_limit_l_min -20
_diffrn_reflns_number 19293
_diffrn_reflns_theta_full 25.242
_diffrn_reflns_theta_max 30.609
_diffrn_reflns_theta_min 1.809
_diffrn_source 'sealed X-ray tube, 12 x 0.4 mm long-fine focus'
_exptl_absorpt_coefficient_mu 0.352
_exptl_absorpt_correction_T_max 0.8317
_exptl_absorpt_correction_T_min 0.7620
_exptl_absorpt_correction_type integration
_exptl_absorpt_process_details
;
(<i>X-RED32</i>; Stoe & Cie, 2002)
;
_exptl_crystal_colour colourless
_exptl_crystal_density_diffrn 1.359
_exptl_crystal_description cubic
_exptl_crystal_F_000 832
_exptl_crystal_size_max 0.800
_exptl_crystal_size_mid 0.760
_exptl_crystal_size_min 0.600
_refine_diff_density_max 0.955
_refine_diff_density_min -0.284
_refine_ls_extinction_method none
_refine_ls_goodness_of_fit_ref 0.830
_refine_ls_hydrogen_treatment constr
_refine_ls_matrix_type full
_refine_ls_number_parameters 265
_refine_ls_number_reflns 6015
_refine_ls_number_restraints 68
_refine_ls_restrained_S_all 0.836
_refine_ls_R_factor_all 0.2036
_refine_ls_R_factor_gt 0.0675
_refine_ls_shift/su_max 0.000
_refine_ls_shift/su_mean 0.000
_refine_ls_structure_factor_coef Fsqd
_refine_ls_weighting_details 'w=1/[\s^2^(Fo^2^)+(0.1133P)^2^] where P=(Fo^2^+2Fc^2^)/3'
_refine_ls_weighting_scheme calc
_refine_ls_wR_factor_gt 0.1804
_refine_ls_wR_factor_ref 0.2307
_reflns_number_gt 1892
_reflns_number_total 6015
_reflns_threshold_expression 'I > 2\s(I)'
_cod_data_source_file wm5515sup1.cif
_cod_data_source_block II
_cod_database_code 2243155
_shelx_space_group_comment
;
The symmetry employed for this shelxl refinement is uniquely defined
by the following loop, which should always be used as a source of
symmetry information in preference to the above space-group names.
They are only intended as comments.
;

loop_
_space_group_symop_operation_xyz
'x, y, z'
'-x, y+1/2, -z+1/2'
'-x, -y, -z'
'x, -y-1/2, z-1/2'

loop_
_atom_site_type_symbol
_atom_site_label
_atom_site_fract_x
_atom_site_fract_y
_atom_site_fract_z
_atom_site_U_iso_or_equiv
_atom_site_adp_type
_atom_site_calc_flag
_atom_site_occupancy
_atom_site_disorder_assembly
_atom_site_disorder_group
Cl Cl2 0.28302(11) 0.78380(8) 0.39545(9) 0.0874(4) Uani d 1 . .
Cl Cl1 0.11530(12) 0.56182(11) 0.68990(9) 0.0990(4) Uani d 1 . .
O O1 0.4761(2) 0.6024(2) 0.73816(19) 0.0734(8) Uani d 1 . .
O O2 0.7312(3) 0.4765(2) 0.6889(2) 0.0785(8) Uani d 1 . .
N N2 0.4886(3) 0.4295(2) 0.6878(2) 0.0598(8) Uani d 1 . .
N N1 0.4620(3) 0.3458(2) 0.6290(2) 0.0589(8) Uani d 1 . .
C C10 0.3921(3) 0.3643(2) 0.5550(2) 0.0521(8) Uani d 1 . .
C C9 0.3431(3) 0.4694(2) 0.5375(3) 0.0525(8) Uani d 1 . .
H H9 0.293991 0.480718 0.483617 0.063 Uiso calc 1 . .
C C8 0.3664(3) 0.5517(2) 0.5968(2) 0.0522(8) Uani d 1 . .
C C6 0.1935(3) 0.6695(3) 0.5385(3) 0.0575(9) Uani d 1 . .
C C17 0.4456(3) 0.5342(3) 0.6787(3) 0.0570(9) Uani d 1 . .
C C11 0.3627(3) 0.2690(3) 0.4945(3) 0.0555(9) Uani d 1 . .
C C5 0.1694(3) 0.7216(3) 0.4534(3) 0.0645(10) Uani d 1 . .
C C7 0.3150(3) 0.6633(3) 0.5872(3) 0.0624(10) Uani d 1 . .
H H7A 0.368806 0.707534 0.552254 0.075 Uiso calc 1 . .
H H7B 0.311027 0.694349 0.649953 0.075 Uiso calc 1 . .
C C19 0.6926(4) 0.4357(3) 0.7570(3) 0.0660(9) Uani d 1 . .
C C12 0.3198(3) 0.2793(3) 0.4022(3) 0.0636(10) Uani d 1 . .
H H12 0.311970 0.347892 0.375777 0.076 Uiso calc 1 . .
C C18 0.5661(3) 0.4012(3) 0.7686(3) 0.0659(10) Uani d 1 . .
H H18A 0.563881 0.323646 0.777873 0.079 Uiso calc 1 . .
H H18B 0.537030 0.435149 0.824835 0.079 Uiso calc 1 . .
C C1 0.0960(4) 0.6252(3) 0.5811(3) 0.0689(10) Uani d 1 . .
C C16 0.3768(4) 0.1655(3) 0.5324(3) 0.0702(11) Uani d 1 . .
H H16 0.406443 0.156363 0.594423 0.084 Uiso calc 1 . .
C C13 0.2881(4) 0.1900(3) 0.3477(3) 0.0761(12) Uani d 1 . .
H H13 0.258183 0.199013 0.285767 0.091 Uiso calc 1 . .
C C14 0.3009(4) 0.0890(3) 0.3850(3) 0.0779(12) Uani d 1 . .
H H14 0.279112 0.028804 0.348834 0.093 Uiso calc 1 . .
C C15 0.3463(4) 0.0763(3) 0.4771(3) 0.0832(13) Uani d 1 . .
H H15 0.356513 0.007258 0.502085 0.100 Uiso calc 1 . .
C C4 0.0557(4) 0.7290(4) 0.4124(4) 0.0859(13) Uani d 1 . .
H H4 0.042696 0.765185 0.355204 0.103 Uiso calc 1 . .
C C2 -0.0182(4) 0.6326(4) 0.5418(4) 0.0892(14) Uani d 1 . .
H H2 -0.081667 0.603691 0.572954 0.107 Uiso calc 1 . .
C C3 -0.0371(4) 0.6835(4) 0.4557(4) 0.0965(16) Uani d 1 . .
H H3 -0.113140 0.686665 0.427209 0.116 Uiso calc 1 . .
O O3A 0.7602(3) 0.3969(6) 0.8303(3) 0.0728(15) Uani d 0.626(11) A 1
C C20A 0.8977(5) 0.4168(8) 0.8327(6) 0.092(2) Uani d 0.626(11) A 1
H H20A 0.918846 0.449346 0.774225 0.138 Uiso calc 0.626(11) A 1
H H20B 0.938559 0.349210 0.841005 0.138 Uiso calc 0.626(11) A 1
H H20C 0.919935 0.464147 0.884368 0.138 Uiso calc 0.626(11) A 1
O O3B 0.7492(6) 0.4387(10) 0.8431(4) 0.0755(19) Uani d 0.374(11) A 2
C C20B 0.8759(9) 0.4925(14) 0.8535(8) 0.091(3) Uani d 0.374(11) A 2
H H20D 0.916704 0.482091 0.796241 0.137 Uiso calc 0.374(11) A 2
H H20E 0.920606 0.459831 0.905487 0.137 Uiso calc 0.374(11) A 2
H H20F 0.867405 0.568435 0.865276 0.137 Uiso calc 0.374(11) A 2

loop_
_atom_site_aniso_label
_atom_site_aniso_U_11
_atom_site_aniso_U_22
_atom_site_aniso_U_33
_atom_site_aniso_U_12
_atom_site_aniso_U_13
_atom_site_aniso_U_23
Cl2 0.1012(9) 0.0618(6) 0.0996(9) 0.0013(6) 0.0092(7) 0.0122(6)
Cl1 0.1100(10) 0.1085(9) 0.0791(8) -0.0063(7) 0.0106(7) 0.0075(7)
O1 0.0876(19) 0.0628(15) 0.0671(17) -0.0012(13) -0.0224(14) -0.0133(13)
O2 0.0850(19) 0.0732(17) 0.0761(17) -0.0032(14) -0.0089(15) 0.0184(15)
N2 0.0670(19) 0.0536(17) 0.0570(17) 0.0014(14) -0.0160(15) 0.0007(15)
N1 0.0655(19) 0.0484(16) 0.0619(18) 0.0012(14) -0.0076(15) 0.0044(15)
C10 0.0540(19) 0.0444(17) 0.057(2) -0.0001(14) -0.0094(16) 0.0043(16)
C9 0.0537(19) 0.0460(17) 0.056(2) 0.0014(14) -0.0114(16) 0.0009(15)
C8 0.0517(19) 0.0446(17) 0.059(2) -0.0005(14) -0.0086(15) -0.0009(15)
C6 0.061(2) 0.0389(17) 0.071(2) 0.0010(15) -0.0111(18) -0.0091(17)
C17 0.060(2) 0.0491(19) 0.061(2) 0.0023(16) -0.0075(17) -0.0020(17)
C11 0.060(2) 0.0422(18) 0.064(2) 0.0032(15) -0.0006(17) -0.0027(16)
C5 0.070(2) 0.0454(18) 0.078(3) 0.0046(17) 0.000(2) -0.0051(18)
C7 0.063(2) 0.0433(18) 0.079(3) 0.0013(16) -0.0172(19) -0.0063(18)
C19 0.079(2) 0.0544(19) 0.062(2) -0.0015(17) -0.0175(17) 0.0069(17)
C12 0.079(2) 0.0496(19) 0.062(2) 0.0016(18) -0.0031(19) -0.0021(17)
C18 0.067(2) 0.068(2) 0.061(2) 0.0009(19) -0.0169(19) 0.0138(19)
C1 0.068(3) 0.059(2) 0.079(3) 0.0023(18) -0.005(2) -0.0094(19)
C16 0.093(3) 0.048(2) 0.068(2) 0.0014(19) -0.012(2) 0.0026(19)
C13 0.097(3) 0.066(3) 0.064(2) 0.004(2) -0.005(2) -0.013(2)
C14 0.097(3) 0.054(2) 0.082(3) -0.003(2) -0.001(2) -0.017(2)
C15 0.115(4) 0.044(2) 0.090(3) -0.003(2) -0.001(3) -0.004(2)
C4 0.087(3) 0.079(3) 0.089(3) 0.017(2) -0.022(3) 0.004(2)
C2 0.063(3) 0.093(3) 0.111(4) 0.000(2) 0.000(3) -0.010(3)
C3 0.060(3) 0.105(4) 0.122(4) 0.011(3) -0.025(3) -0.009(3)
O3A 0.075(2) 0.068(3) 0.072(2) -0.011(2) -0.025(2) 0.011(2)
C20A 0.087(3) 0.083(5) 0.105(5) -0.025(4) -0.008(4) 0.018(4)
O3B 0.080(3) 0.074(4) 0.070(3) -0.009(3) -0.023(3) 0.005(3)
C20B 0.072(5) 0.102(6) 0.100(6) 0.003(5) 0.001(4) 0.024(6)

loop_
_atom_type_symbol
_atom_type_description
_atom_type_scat_dispersion_real
_atom_type_scat_dispersion_imag
_atom_type_scat_source
C C 0.0033 0.0016 'International Tables Vol C Tables 4.2.6.8 and 6.1.1.4'
H H 0.0000 0.0000 'International Tables Vol C Tables 4.2.6.8 and 6.1.1.4'
Cl Cl 0.1484 0.1585 'International Tables Vol C Tables 4.2.6.8 and 6.1.1.4'
N N 0.0061 0.0033 'International Tables Vol C Tables 4.2.6.8 and 6.1.1.4'
O O 0.0106 0.0060 'International Tables Vol C Tables 4.2.6.8 and 6.1.1.4'

loop_
_geom_angle_atom_site_label_1
_geom_angle_atom_site_label_2
_geom_angle_atom_site_label_3
_geom_angle
N1 N2 C17 126.3(3)
N1 N2 C18 114.1(3)
C17 N2 C18 119.6(3)
C10 N1 N2 117.9(3)
N1 C10 C9 120.9(3)
N1 C10 C11 115.7(3)
C9 C10 C11 123.3(3)
C8 C9 C10 121.5(3)
C8 C9 H9 119.3
C10 C9 H9 119.3
C9 C8 C17 118.9(3)
C9 C8 C7 125.6(3)
C17 C8 C7 115.5(3)
C5 C6 C1 115.8(3)
C5 C6 C7 123.9(4)
C1 C6 C7 120.2(3)
O1 C17 N2 119.6(3)
O1 C17 C8 126.0(3)
N2 C17 C8 114.4(3)
C12 C11 C16 118.5(3)
C12 C11 C10 122.1(3)
C16 C11 C10 119.4(3)
C6 C5 C4 122.3(4)
C6 C5 Cl2 120.1(3)
C4 C5 Cl2 117.6(4)
C8 C7 C6 115.2(3)
C8 C7 H7A 108.5
C6 C7 H7A 108.5
C8 C7 H7B 108.5
C6 C7 H7B 108.5
H7A C7 H7B 107.5
O2 C19 O3A 124.0(4)
O2 C19 O3B 123.0(4)
O2 C19 C18 126.5(3)
O3A C19 C18 108.6(4)
O3B C19 C18 108.6(4)
C11 C12 C13 121.6(3)
C11 C12 H12 119.2
C13 C12 H12 119.2
N2 C18 C19 112.6(3)
N2 C18 H18A 109.1
C19 C18 H18A 109.1
N2 C18 H18B 109.1
C19 C18 H18B 109.1
H18A C18 H18B 107.8
C2 C1 C6 122.7(4)
C2 C1 Cl1 117.6(4)
C6 C1 Cl1 119.7(3)
C15 C16 C11 119.6(4)
C15 C16 H16 120.2
C11 C16 H16 120.2
C14 C13 C12 119.9(4)
C14 C13 H13 120.1
C12 C13 H13 120.1
C13 C14 C15 119.7(4)
C13 C14 H14 120.2
C15 C14 H14 120.2
C14 C15 C16 120.7(4)
C14 C15 H15 119.7
C16 C15 H15 119.7
C3 C4 C5 120.1(4)
C3 C4 H4 120.0
C5 C4 H4 120.0
C3 C2 C1 119.2(5)
C3 C2 H2 120.4
C1 C2 H2 120.4
C4 C3 C2 119.9(4)
C4 C3 H3 120.1
C2 C3 H3 120.1
C19 O3A C20A 118.9(4)
O3A C20A H20A 109.5
O3A C20A H20B 109.5
H20A C20A H20B 109.5
O3A C20A H20C 109.5
H20A C20A H20C 109.5
H20B C20A H20C 109.5
C19 O3B C20B 118.9(5)
O3B C20B H20D 109.5
O3B C20B H20E 109.5
H20D C20B H20E 109.5
O3B C20B H20F 109.5
H20D C20B H20F 109.5
H20E C20B H20F 109.5

loop_
_geom_bond_atom_site_label_1
_geom_bond_atom_site_label_2
_geom_bond_distance
Cl2 C5 1.734(4)
Cl1 C1 1.731(4)
O1 C17 1.228(4)
O2 C19 1.189(5)
N2 N1 1.353(4)
N2 C17 1.388(4)
N2 C18 1.447(4)
N1 C10 1.299(4)
C10 C9 1.430(4)
C10 C11 1.484(4)
C9 C8 1.338(4)
C9 H9 0.9300
C8 C17 1.444(5)
C8 C7 1.503(4)
C6 C5 1.381(5)
C6 C1 1.392(6)
C6 C7 1.504(5)
C11 C12 1.376(5)
C11 C16 1.395(5)
C5 C4 1.384(6)
C7 H7A 0.9700
C7 H7B 0.9700
C19 O3A 1.344(5)
C19 O3B 1.347(5)
C19 C18 1.505(6)
C12 C13 1.384(5)
C12 H12 0.9300
C18 H18A 0.9700
C18 H18B 0.9700
C1 C2 1.380(6)
C16 C15 1.387(5)
C16 H16 0.9300
C13 C14 1.363(6)
C13 H13 0.9300
C14 C15 1.384(6)
C14 H14 0.9300
C15 H15 0.9300
C4 C3 1.359(7)
C4 H4 0.9300
C2 C3 1.378(7)
C2 H2 0.9300
C3 H3 0.9300
O3A C20A 1.569(6)
C20A H20A 0.9600
C20A H20B 0.9600
C20A H20C 0.9600
O3B C20B 1.576(7)
C20B H20D 0.9600
C20B H20E 0.9600
C20B H20F 0.9600

loop_
_geom_hbond_atom_site_label_D
_geom_hbond_atom_site_label_H
_geom_hbond_atom_site_label_A
_geom_hbond_site_symmetry_A
_geom_hbond_distance_DH
_geom_hbond_distance_HA
_geom_hbond_distance_DA
_geom_hbond_angle_DHA
_geom_hbond_publ_flag
C9 H9 O2 3_666 0.93 2.50 3.337(4) 150.0 yes
C12 H12 O2 3_666 0.93 2.40 3.326(4) 174.0 yes

loop_
_geom_torsion_atom_site_label_1
_geom_torsion_atom_site_label_2
_geom_torsion_atom_site_label_3
_geom_torsion_atom_site_label_4
_geom_torsion
C17 N2 N1 C10 1.9(5)
C18 N2 N1 C10 179.5(3)
N2 N1 C10 C9 -1.2(5)
N2 N1 C10 C11 -178.0(3)
N1 C10 C9 C8 -0.7(6)
C11 C10 C9 C8 176.0(3)
C10 C9 C8 C17 1.8(5)
C10 C9 C8 C7 -176.9(4)
N1 N2 C17 O1 179.1(3)
C18 N2 C17 O1 1.7(5)
N1 N2 C17 C8 -0.8(5)
C18 N2 C17 C8 -178.2(3)
C9 C8 C17 O1 179.0(4)
C7 C8 C17 O1 -2.1(6)
C9 C8 C17 N2 -1.1(5)
C7 C8 C17 N2 177.8(3)
N1 C10 C11 C12 -160.9(3)
C9 C10 C11 C12 22.3(6)
N1 C10 C11 C16 20.2(5)
C9 C10 C11 C16 -156.6(4)
C1 C6 C5 C4 -0.4(5)
C7 C6 C5 C4 -177.6(4)
C1 C6 C5 Cl2 178.0(3)
C7 C6 C5 Cl2 0.8(5)
C9 C8 C7 C6 29.2(6)
C17 C8 C7 C6 -149.6(3)
C5 C6 C7 C8 -116.0(4)
C1 C6 C7 C8 66.9(5)
C16 C11 C12 C13 1.6(6)
C10 C11 C12 C13 -177.3(4)
N1 N2 C18 C19 102.0(4)
C17 N2 C18 C19 -80.2(4)
O2 C19 C18 N2 -4.0(6)
O3A C19 C18 N2 -173.8(4)
O3B C19 C18 N2 160.7(6)
C5 C6 C1 C2 -0.2(6)
C7 C6 C1 C2 177.1(4)
C5 C6 C1 Cl1 -177.9(3)
C7 C6 C1 Cl1 -0.6(5)
C12 C11 C16 C15 -0.7(6)
C10 C11 C16 C15 178.2(4)
C11 C12 C13 C14 -1.0(7)
C12 C13 C14 C15 -0.5(7)
C13 C14 C15 C16 1.3(7)
C11 C16 C15 C14 -0.7(7)
C6 C5 C4 C3 -0.4(7)
Cl2 C5 C4 C3 -178.8(4)
C6 C1 C2 C3 1.7(7)
Cl1 C1 C2 C3 179.4(4)
C5 C4 C3 C2 1.9(7)
C1 C2 C3 C4 -2.5(7)
O2 C19 O3A C20A 6.9(8)
C18 C19 O3A C20A 177.1(5)
O2 C19 O3B C20B -3.6(13)
C18 C19 O3B C20B -168.9(8)

_cod_database_fobs_code 2243155
